data_7702089
loop_
_publ_author_name
'Shaw, Paul A.'
'Phillips, Jessica M.'
'Clarkson, Guy J.'
'Rourke, Jonathan P.'

_publ_section_title
;
 Trapping five-coordinate platinum(iv) intermediates.
;
_journal_issue 28
_journal_name_full 'Dalton transactions (Cambridge, England : 2003)'
_journal_page_first 11397
_journal_page_last 11406
_journal_paper_doi 10.1039/c6dt02088g
_journal_volume 45
_journal_year 2016
_chemical_formula_moiety 'C19 H15 Cl2 F2 N O Pt S, C H Cl3'
_chemical_formula_sum 'C20 H16 Cl5 F2 N O Pt S'
_chemical_formula_weight 728.74
_space_group_IT_number 2
_space_group_name_Hall '-P 1'
_space_group_name_H-M_alt 'P -1'
_symmetry_cell_setting triclinic
_symmetry_space_group_name_Hall '-P 1'
_symmetry_space_group_name_H-M 'P -1'
_atom_sites_solution_hydrogens geom
_atom_sites_solution_primary direct
_atom_sites_solution_secondary difmap
_audit_creation_method SHELXL-97
_audit_update_record
;
2016-05-24 deposited with the CCDC.
2016-06-17 downloaded from the CCDC.
;
_cell_angle_alpha 85.0481(18)
_cell_angle_beta 80.9008(18)
_cell_angle_gamma 83.9730(17)
_cell_formula_units_Z 4
_cell_length_a 8.39188(17)
_cell_length_b 12.5024(3)
_cell_length_c 22.3193(5)
_cell_measurement_reflns_used 9575
_cell_measurement_temperature 150(2)
_cell_measurement_theta_max 77.18
_cell_measurement_theta_min 3.56
_cell_volume 2293.66(9)
_computing_cell_refinement 'CrysAlis RED, Oxford Diffraction Ltd'
_computing_data_collection 'CrysAlis CCD, Oxford Diffraction Ltd'
_computing_data_reduction 'CrysAlis RED, Oxford Diffraction Ltd'
_computing_molecular_graphics 'SHELXTL (Sheldrick, 1997)'
_computing_publication_material 'SHELXTL (Sheldrick, 1997)'
_computing_structure_refinement 'SHELXL-97 (Sheldrick, 1997)'
_computing_structure_solution 'SHELXS-97 (Sheldrick, 1990)'
_diffrn_ambient_temperature 150(2)
_diffrn_detector_area_resol_mean 10.2833
_diffrn_measured_fraction_theta_full 0.999
_diffrn_measured_fraction_theta_max 0.999
_diffrn_measurement_device_type 'Oxford Diffraction Gemini R'
_diffrn_measurement_method '\f & \w scans'
_diffrn_radiation_monochromator graphite
_diffrn_radiation_source 'Enhance (Mo) X-ray Source'
_diffrn_radiation_type CuK\a
_diffrn_radiation_wavelength 1.54184
_diffrn_reflns_av_R_equivalents 0.0378
_diffrn_reflns_av_sigmaI/netI 0.0449
_diffrn_reflns_limit_h_max 7
_diffrn_reflns_limit_h_min -9
_diffrn_reflns_limit_k_max 14
_diffrn_reflns_limit_k_min -14
_diffrn_reflns_limit_l_max 26
_diffrn_reflns_limit_l_min -26
_diffrn_reflns_number 14891
_diffrn_reflns_theta_full 66.60
_diffrn_reflns_theta_max 66.60
_diffrn_reflns_theta_min 3.56
_diffrn_standards_decay_% nil
_exptl_absorpt_coefficient_mu 18.793
_exptl_absorpt_correction_T_max 0.607
_exptl_absorpt_correction_T_min 0.093
_exptl_absorpt_correction_type analytical
_exptl_absorpt_process_details
; 
CrysAlisPro, Agilent Technologies, 
Version 1.171.36.21 (release 14-08-2012 CrysAlis171 .NET) 
(compiled Sep 14 2012,17:21:16) 
Analytical numeric absorption correction using a multifaceted crystal 
   model based on expressions derived by R.C. Clark & J.S. Reid. 
(Clark, R. C. & Reid, J. S. (1995). Acta Cryst. A51, 887-897) 
;
_exptl_crystal_colour yellow
_exptl_crystal_density_diffrn 2.110
_exptl_crystal_density_method 'not measured'
_exptl_crystal_description plate
_exptl_crystal_F_000 1392
_exptl_crystal_size_max 0.12
_exptl_crystal_size_mid 0.08
_exptl_crystal_size_min 0.01
_refine_diff_density_max 7.746
_refine_diff_density_min -2.737
_refine_diff_density_rms 0.247
_refine_ls_extinction_method none
_refine_ls_goodness_of_fit_ref 1.130
_refine_ls_hydrogen_treatment constr
_refine_ls_matrix_type full
_refine_ls_number_parameters 580
_refine_ls_number_reflns 8080
_refine_ls_number_restraints 9
_refine_ls_restrained_S_all 1.133
_refine_ls_R_factor_all 0.0592
_refine_ls_R_factor_gt 0.0568
_refine_ls_shift/su_max 0.002
_refine_ls_shift/su_mean 0.000
_refine_ls_structure_factor_coef Fsqd
_refine_ls_weighting_details 'calc w=1/[\s^2^(Fo^2^)+(0.0612P)^2^+21.6491P] where P=(Fo^2^+2Fc^2^)/3'
_refine_ls_weighting_scheme calc
_refine_ls_wR_factor_gt 0.1367
_refine_ls_wR_factor_ref 0.1385
_reflns_number_gt 7530
_reflns_number_total 8080
_reflns_threshold_expression >2sigma(I)
_cod_data_source_file c6dt02088g3.cif
_cod_data_source_block jp1
_cod_original_cell_volume 2293.65(9)
_cod_original_sg_symbol_H-M P-1
_cod_database_code 7702089

loop_
_symmetry_equiv_pos_as_xyz
'x, y, z'
'-x, -y, -z'

loop_
_atom_site_label
_atom_site_type_symbol
_atom_site_fract_x
_atom_site_fract_y
_atom_site_fract_z
_atom_site_U_iso_or_equiv
_atom_site_adp_type
_atom_site_occupancy
_atom_site_symmetry_multiplicity
_atom_site_calc_flag
_atom_site_refinement_flags
_atom_site_disorder_assembly
_atom_site_disorder_group
Pt1 Pt 0.32208(4) 0.02394(3) 0.638646(14) 0.02519(12) Uani 1 1 d . . .
Cl3 Cl 0.5434(2) -0.06860(16) 0.58270(9) 0.0282(4) Uani 1 1 d . . .
Cl4 Cl 0.1054(2) 0.11673(18) 0.69810(10) 0.0357(4) Uani 1 1 d . . .
C101 C 0.2911(10) -0.1174(7) 0.6997(4) 0.0327(19) Uani 1 1 d . . .
C102 C 0.2125(11) -0.2063(8) 0.6971(4) 0.0348(19) Uani 1 1 d . . .
H102 H 0.1566 -0.2128 0.6640 0.042 Uiso 1 1 calc R . .
C103 C 0.2154(10) -0.2877(7) 0.7440(4) 0.0349(19) Uani 1 1 d . . .
F103 F 0.1361(7) -0.3763(4) 0.7393(3) 0.0442(13) Uani 1 1 d . . .
C104 C 0.2937(11) -0.2840(8) 0.7919(4) 0.039(2) Uani 1 1 d . . .
H104 H 0.2924 -0.3414 0.8228 0.046 Uiso 1 1 calc R . .
C105 C 0.3753(11) -0.1956(8) 0.7952(4) 0.038(2) Uani 1 1 d . . .
H105 H 0.4311 -0.1912 0.8287 0.046 Uiso 1 1 calc R . .
C106 C 0.3763(10) -0.1112(7) 0.7487(4) 0.0313(18) Uani 1 1 d . . .
N107 N 0.4678(8) 0.0514(6) 0.6980(3) 0.0289(15) Uani 1 1 d . . .
C107 C 0.4715(10) -0.0186(8) 0.7475(4) 0.0337(19) Uani 1 1 d . . .
C108 C 0.5686(11) 0.0014(9) 0.7899(4) 0.040(2) Uani 1 1 d . . .
H108 H 0.5713 -0.0441 0.8262 0.048 Uiso 1 1 calc R . .
C109 C 0.6603(12) 0.0879(8) 0.7786(4) 0.041(2) Uani 1 1 d . . .
H109 H 0.7283 0.1007 0.8069 0.049 Uiso 1 1 calc R . .
C110 C 0.6555(11) 0.1565(8) 0.7268(5) 0.039(2) Uani 1 1 d . . .
H110 H 0.7194 0.2160 0.7195 0.047 Uiso 1 1 calc R . .
C111 C 0.5553(10) 0.1370(7) 0.6853(4) 0.0311(18) Uani 1 1 d . . .
C112 C 0.5267(11) 0.2012(7) 0.6293(4) 0.0339(19) Uani 1 1 d . . .
C113 C 0.4081(9) 0.1673(6) 0.5982(4) 0.0264(16) Uani 1 1 d . . .
C114 C 0.3785(10) 0.2278(7) 0.5444(4) 0.0331(18) Uani 1 1 d . . .
H114 H 0.3012 0.2081 0.5215 0.040 Uiso 1 1 calc R . .
C115 C 0.4640(12) 0.3167(8) 0.5254(5) 0.040(2) Uani 1 1 d . . .
F115 F 0.4337(8) 0.3736(5) 0.4729(3) 0.0524(15) Uani 1 1 d . . .
C116 C 0.5788(12) 0.3501(8) 0.5558(5) 0.042(2) Uani 1 1 d . . .
H116 H 0.6345 0.4116 0.5409 0.051 Uiso 1 1 calc R . .
C117 C 0.6101(11) 0.2913(8) 0.6087(5) 0.039(2) Uani 1 1 d . . .
H117 H 0.6882 0.3121 0.6309 0.047 Uiso 1 1 calc R . .
C118 C 0.2198(10) -0.1210(7) 0.5337(4) 0.0335(19) Uani 1 1 d . . .
H11A H 0.2423 -0.1809 0.5634 0.050 Uiso 1 1 calc R . .
H11B H 0.3191 -0.1089 0.5054 0.050 Uiso 1 1 calc R . .
H11C H 0.1362 -0.1387 0.5110 0.050 Uiso 1 1 calc R . .
S119 S 0.1507(2) -0.00257(16) 0.57217(9) 0.0259(4) Uani 1 1 d . . .
O119 O 0.1207(7) 0.0865(5) 0.5269(3) 0.0338(13) Uani 1 1 d . . .
C120 C -0.0423(10) -0.0326(8) 0.6129(4) 0.036(2) Uani 1 1 d . . .
H12A H -0.0960 0.0314 0.6327 0.054 Uiso 1 1 calc R . .
H12B H -0.0274 -0.0919 0.6438 0.054 Uiso 1 1 calc R . .
H12C H -0.1094 -0.0537 0.5845 0.054 Uiso 1 1 calc R . .
Cl1 Cl 0.1373(2) 0.68909(17) 0.18203(10) 0.0342(4) Uani 1 1 d . . .
Pt2 Pt 0.34126(4) 0.57309(3) 0.131151(15) 0.02628(12) Uani 1 1 d . . .
Cl2 Cl 0.5524(2) 0.46083(16) 0.08264(9) 0.0284(4) Uani 1 1 d . . .
C201 C 0.3172(11) 0.4569(8) 0.2044(4) 0.036(2) Uani 1 1 d . . .
C202 C 0.2389(11) 0.3632(8) 0.2147(5) 0.039(2) Uani 1 1 d . . .
H202 H 0.1770 0.3439 0.1859 0.047 Uiso 1 1 calc R . .
F203 F 0.1756(8) 0.2047(5) 0.2755(3) 0.0540(15) Uani 1 1 d . . .
C203 C 0.2522(11) 0.2971(8) 0.2682(5) 0.040(2) Uani 1 1 d . . .
C204 C 0.3371(12) 0.3184(9) 0.3124(5) 0.044(2) Uani 1 1 d . . .
H204 H 0.3402 0.2720 0.3483 0.052 Uiso 1 1 calc R . .
C205 C 0.4189(12) 0.4105(8) 0.3026(4) 0.041(2) Uani 1 1 d . . .
H205 H 0.4791 0.4280 0.3325 0.049 Uiso 1 1 calc R . .
C206 C 0.4143(11) 0.4789(8) 0.2490(4) 0.036(2) Uani 1 1 d . . .
N207 N 0.4983(9) 0.6220(6) 0.1807(3) 0.0339(16) Uani 1 1 d . . .
C207 C 0.5132(10) 0.5674(7) 0.2342(4) 0.0311(18) Uani 1 1 d . . .
C208 C 0.6266(11) 0.5992(8) 0.2684(5) 0.040(2) Uani 1 1 d . . .
H208 H 0.6383 0.5645 0.3073 0.048 Uiso 1 1 calc R . .
C209 C 0.7185(12) 0.6808(8) 0.2443(5) 0.043(2) Uani 1 1 d . . .
H209 H 0.7967 0.7015 0.2665 0.052 Uiso 1 1 calc R . .
C210 C 0.7009(11) 0.7335(8) 0.1891(5) 0.039(2) Uani 1 1 d . . .
H210 H 0.7660 0.7903 0.1734 0.046 Uiso 1 1 calc R . .
C211 C 0.5884(10) 0.7040(7) 0.1561(5) 0.035(2) Uani 1 1 d . . .
C212 C 0.5508(10) 0.7492(7) 0.0971(4) 0.0327(19) Uani 1 1 d . . .
C213 C 0.4285(10) 0.7031(7) 0.0725(4) 0.0309(18) Uani 1 1 d . . .
C214 C 0.3888(10) 0.7458(7) 0.0180(4) 0.0316(18) Uani 1 1 d . . .
H214 H 0.3044 0.7192 0.0014 0.038 Uiso 1 1 calc R . .
C215 C 0.4740(12) 0.8299(8) -0.0135(5) 0.040(2) Uani 1 1 d . . .
F215 F 0.4348(8) 0.8698(5) -0.0683(3) 0.0526(15) Uani 1 1 d . . .
C216 C 0.5948(12) 0.8726(8) 0.0087(5) 0.044(2) Uani 1 1 d . . .
H216 H 0.6513 0.9285 -0.0140 0.053 Uiso 1 1 calc R . .
C217 C 0.6321(12) 0.8325(8) 0.0645(5) 0.043(2) Uani 1 1 d . . .
H217 H 0.7142 0.8618 0.0811 0.051 Uiso 1 1 calc R . .
C218 C -0.0296(10) 0.5041(8) 0.1216(4) 0.038(2) Uani 1 1 d . . .
H21A H -0.0087 0.4648 0.1599 0.056 Uiso 1 1 calc R . .
H21B H -0.0938 0.4621 0.1008 0.056 Uiso 1 1 calc R . .
H21C H -0.0895 0.5741 0.1300 0.056 Uiso 1 1 calc R . .
S219 S 0.1573(2) 0.52437(16) 0.07443(9) 0.0272(4) Uani 1 1 d . . .
O219 O 0.1208(7) 0.6000(5) 0.0235(3) 0.0347(13) Uani 1 1 d . . .
C220 C 0.2176(11) 0.3958(7) 0.0467(4) 0.0350(19) Uani 1 1 d . . .
H22A H 0.3145 0.3998 0.0160 0.052 Uiso 1 1 calc R . .
H22B H 0.1298 0.3720 0.0285 0.052 Uiso 1 1 calc R . .
H22C H 0.2422 0.3442 0.0804 0.052 Uiso 1 1 calc R . .
C1 C 0.9742(16) 0.4709(13) 0.3840(8) 0.063(5) Uani 0.794(11) 1 d PD A 1
H1 H 1.0177 0.4381 0.3447 0.076 Uiso 0.794(11) 1 calc PR A 1
Cl1A Cl 1.1034(6) 0.4272(5) 0.4365(2) 0.0776(19) Uani 0.794(11) 1 d PD A 1
Cl1B Cl 0.7755(4) 0.4362(3) 0.40787(15) 0.0484(11) Uani 0.794(11) 1 d PD A 1
Cl1C Cl 0.9695(6) 0.6138(4) 0.3719(2) 0.0761(15) Uani 0.794(11) 1 d PD A 1
C1A C 0.948(5) 0.469(4) 0.408(3) 0.19(9) Uiso 0.206(11) 1 d PDU A 2
H1A H 0.9061 0.5177 0.4413 0.231 Uiso 0.206(11) 1 calc PR A 2
Cl1D Cl 1.026(5) 0.556(3) 0.3473(17) 0.148(13) Uiso 0.206(11) 1 d PDU A 2
Cl1E Cl 0.774(7) 0.419(7) 0.391(4) 0.42(6) Uiso 0.206(11) 1 d PDU A 2
Cl1F Cl 1.057(3) 0.359(2) 0.4428(10) 0.083(6) Uiso 0.206(11) 1 d PDU A 2
C2 C -0.0338(14) 0.0756(10) 0.1136(5) 0.053(3) Uani 1 1 d . . .
H2 H -0.1472 0.0717 0.1350 0.064 Uiso 1 1 calc R . .
Cl2C Cl -0.0381(5) 0.1650(4) 0.04978(19) 0.0867(12) Uani 1 1 d . . .
Cl2B Cl 0.0808(4) 0.1256(3) 0.16284(18) 0.0758(10) Uani 1 1 d . . .
Cl2A Cl 0.0470(5) -0.0535(3) 0.0963(2) 0.0909(13) Uani 1 1 d . . .

loop_
_atom_site_aniso_label
_atom_site_aniso_U_11
_atom_site_aniso_U_22
_atom_site_aniso_U_33
_atom_site_aniso_U_23
_atom_site_aniso_U_13
_atom_site_aniso_U_12
Pt1 0.01806(18) 0.0316(2) 0.02611(19) 0.00157(13) -0.00481(13) -0.00397(13)
Cl3 0.0187(8) 0.0352(10) 0.0294(9) 0.0022(7) -0.0019(7) -0.0030(7)
Cl4 0.0247(9) 0.0406(11) 0.0412(11) -0.0076(9) -0.0021(8) -0.0015(8)
C101 0.028(4) 0.035(5) 0.031(4) 0.013(4) -0.003(3) 0.002(3)
C102 0.027(4) 0.042(5) 0.033(4) 0.006(4) -0.005(4) 0.000(4)
C103 0.025(4) 0.033(5) 0.044(5) 0.006(4) -0.001(4) -0.003(3)
F103 0.044(3) 0.035(3) 0.052(3) 0.014(2) -0.003(3) -0.012(2)
C104 0.032(5) 0.041(5) 0.037(5) 0.012(4) 0.002(4) 0.002(4)
C105 0.034(5) 0.047(5) 0.032(5) 0.006(4) -0.011(4) 0.002(4)
C106 0.023(4) 0.039(5) 0.029(4) 0.007(4) -0.002(3) 0.000(3)
N107 0.021(3) 0.043(4) 0.023(3) 0.001(3) -0.002(3) -0.010(3)
C107 0.024(4) 0.049(5) 0.027(4) 0.000(4) -0.005(3) 0.006(4)
C108 0.031(5) 0.053(6) 0.036(5) 0.001(4) -0.008(4) -0.002(4)
C109 0.037(5) 0.051(6) 0.038(5) -0.010(4) -0.015(4) 0.000(4)
C110 0.029(5) 0.037(5) 0.054(6) -0.010(4) -0.007(4) -0.003(4)
C111 0.018(4) 0.042(5) 0.033(4) -0.005(4) 0.001(3) -0.004(3)
C112 0.027(4) 0.033(5) 0.041(5) -0.006(4) -0.002(4) -0.002(3)
C113 0.021(4) 0.018(4) 0.043(5) -0.004(3) -0.009(3) -0.005(3)
C114 0.027(4) 0.030(4) 0.044(5) -0.002(4) -0.005(4) -0.007(3)
C115 0.038(5) 0.031(5) 0.048(5) 0.005(4) -0.004(4) -0.003(4)
F115 0.051(4) 0.042(3) 0.065(4) 0.020(3) -0.017(3) -0.017(3)
C116 0.035(5) 0.034(5) 0.058(6) -0.002(4) -0.001(4) -0.016(4)
C117 0.032(5) 0.037(5) 0.051(6) -0.003(4) -0.008(4) -0.013(4)
C118 0.028(4) 0.034(5) 0.039(5) 0.006(4) -0.009(4) -0.006(3)
S119 0.0192(9) 0.0308(10) 0.0279(9) 0.0049(8) -0.0051(7) -0.0070(7)
O119 0.030(3) 0.035(3) 0.037(3) 0.009(3) -0.009(3) -0.009(2)
C120 0.014(4) 0.046(5) 0.047(5) 0.013(4) -0.004(4) -0.010(3)
Cl1 0.0252(9) 0.0357(10) 0.0416(11) -0.0068(9) -0.0040(8) 0.0003(8)
Pt2 0.01949(19) 0.0319(2) 0.02749(19) 0.00019(14) -0.00529(13) -0.00179(13)
Cl2 0.0210(9) 0.0337(10) 0.0298(9) -0.0012(7) -0.0032(7) -0.0006(7)
C201 0.025(4) 0.050(5) 0.029(4) -0.002(4) 0.003(3) 0.003(4)
C202 0.025(4) 0.050(6) 0.042(5) -0.002(4) -0.002(4) -0.001(4)
F203 0.051(4) 0.047(3) 0.060(4) 0.019(3) -0.005(3) -0.012(3)
C203 0.028(5) 0.041(5) 0.047(5) 0.013(4) 0.005(4) -0.006(4)
C204 0.038(5) 0.050(6) 0.038(5) 0.014(4) -0.002(4) 0.001(4)
C205 0.037(5) 0.052(6) 0.031(5) 0.003(4) -0.004(4) 0.002(4)
C206 0.033(5) 0.044(5) 0.027(4) 0.004(4) -0.006(4) 0.009(4)
N207 0.031(4) 0.039(4) 0.035(4) -0.010(3) -0.015(3) 0.004(3)
C207 0.028(4) 0.034(4) 0.032(4) -0.005(4) -0.010(3) 0.002(3)
C208 0.033(5) 0.046(5) 0.040(5) -0.008(4) -0.009(4) 0.007(4)
C209 0.034(5) 0.049(6) 0.052(6) -0.019(5) -0.016(4) 0.002(4)
C210 0.025(4) 0.038(5) 0.054(6) -0.004(4) -0.009(4) -0.005(4)
C211 0.024(4) 0.031(4) 0.052(5) -0.014(4) -0.007(4) 0.000(3)
C212 0.023(4) 0.026(4) 0.050(5) -0.005(4) -0.005(4) -0.007(3)
C213 0.023(4) 0.026(4) 0.040(5) 0.004(3) 0.006(3) -0.010(3)
C214 0.028(4) 0.030(4) 0.036(5) -0.001(4) -0.003(4) -0.006(3)
C215 0.041(5) 0.035(5) 0.044(5) -0.002(4) -0.001(4) -0.008(4)
F215 0.069(4) 0.046(3) 0.043(3) 0.012(3) -0.007(3) -0.023(3)
C216 0.041(5) 0.034(5) 0.055(6) 0.008(4) 0.001(5) -0.013(4)
C217 0.032(5) 0.041(5) 0.056(6) -0.004(4) -0.006(4) -0.011(4)
C218 0.014(4) 0.055(6) 0.041(5) 0.005(4) 0.003(3) -0.007(4)
S219 0.0209(9) 0.0308(10) 0.0299(10) 0.0040(8) -0.0059(7) -0.0050(7)
O219 0.032(3) 0.032(3) 0.040(3) 0.011(3) -0.009(3) -0.012(2)
C220 0.028(4) 0.035(5) 0.042(5) 0.004(4) -0.006(4) -0.010(4)
C1 0.037(7) 0.106(15) 0.046(8) -0.007(8) -0.011(6) 0.005(8)
Cl1A 0.063(3) 0.108(4) 0.061(2) -0.013(2) -0.026(2) 0.027(3)
Cl1B 0.0477(19) 0.055(2) 0.0423(17) 0.0072(13) -0.0076(13) -0.0087(14)
Cl1C 0.058(2) 0.075(3) 0.097(3) -0.011(2) -0.008(2) -0.023(2)
C2 0.044(6) 0.060(7) 0.055(7) 0.002(5) -0.007(5) -0.006(5)
Cl2C 0.068(2) 0.109(3) 0.082(2) 0.036(2) -0.0299(18) -0.013(2)
Cl2B 0.075(2) 0.070(2) 0.089(2) -0.0252(18) -0.0393(19) 0.0154(16)
Cl2A 0.079(2) 0.0583(19) 0.148(4) -0.036(2) -0.042(2) 0.0002(17)

loop_
_atom_type_symbol
_atom_type_description
_atom_type_scat_dispersion_real
_atom_type_scat_dispersion_imag
_atom_type_scat_source
C C 0.0181 0.0091 'International Tables Vol C Tables 4.2.6.8 and 6.1.1.4'
H H 0.0000 0.0000 'International Tables Vol C Tables 4.2.6.8 and 6.1.1.4'
N N 0.0311 0.0180 'International Tables Vol C Tables 4.2.6.8 and 6.1.1.4'
O O 0.0492 0.0322 'International Tables Vol C Tables 4.2.6.8 and 6.1.1.4'
F F 0.0727 0.0534 'International Tables Vol C Tables 4.2.6.8 and 6.1.1.4'
S S 0.3331 0.5567 'International Tables Vol C Tables 4.2.6.8 and 6.1.1.4'
Cl Cl 0.3639 0.7018 'International Tables Vol C Tables 4.2.6.8 and 6.1.1.4'
Pt Pt -4.5932 6.9264 'International Tables Vol C Tables 4.2.6.8 and 6.1.1.4'

loop_
_exptl_crystal_face_index_h
_exptl_crystal_face_index_k
_exptl_crystal_face_index_l
_exptl_crystal_face_perp_dist
_exptl_oxdiff_crystal_face_indexfrac_h
_exptl_oxdiff_crystal_face_indexfrac_k
_exptl_oxdiff_crystal_face_indexfrac_l
_exptl_oxdiff_crystal_face_x
_exptl_oxdiff_crystal_face_y
_exptl_oxdiff_crystal_face_z
2 -7 -3 0.0505 2.0000 -7.0000 -3.0000 -0.1841 0.9651 0.1799
-1 7 3 0.0498 -1.0000 7.0000 3.0000 0.1455 -0.8518 -0.3232
3 3 12 0.0100 3.0000 3.0000 12.0000 -0.7500 -0.2819 -0.5412
3 7 3 0.0664 3.0000 7.0000 3.0000 -0.0087 -0.3984 -0.8963
-1 -8 2 0.0804 -1.0000 -8.0000 2.0000 -0.4283 0.5758 0.7213
-3 5 6 0.0965 -3.0000 5.0000 6.0000 -0.0528 -0.9775 0.1286
-5 -2 2 0.1270 -5.0000 -2.0000 2.0000 -0.0192 -0.4372 0.8734
-3 -3 -12 0.0200 -3.0000 -3.0000 -12.0000 0.7500 0.2819 0.5412
5 1 -2 0.1219 5.0000 1.0000 -2.0000 -0.0233 0.5305 -0.8032

loop_
_geom_angle_atom_site_label_1
_geom_angle_atom_site_label_2
_geom_angle_atom_site_label_3
_geom_angle
N107 Pt1 C113 80.2(3)
N107 Pt1 C101 80.8(3)
C113 Pt1 C101 160.9(3)
N107 Pt1 S119 178.1(2)
C113 Pt1 S119 99.2(2)
C101 Pt1 S119 99.9(3)
N107 Pt1 Cl3 88.6(2)
C113 Pt1 Cl3 88.3(2)
C101 Pt1 Cl3 89.4(2)
S119 Pt1 Cl3 93.17(7)
N107 Pt1 Cl4 89.2(2)
C113 Pt1 Cl4 91.8(2)
C101 Pt1 Cl4 89.7(2)
S119 Pt1 Cl4 89.05(7)
Cl3 Pt1 Cl4 177.72(7)
C102 C101 C106 119.2(8)
C102 C101 Pt1 131.8(7)
C106 C101 Pt1 109.0(6)
C101 C102 C103 119.0(8)
C101 C102 H102 120.5
C103 C102 H102 120.5
C104 C103 F103 119.4(8)
C104 C103 C102 123.6(9)
F103 C103 C102 117.1(8)
C103 C104 C105 118.6(9)
C103 C104 H104 120.7
C105 C104 H104 120.7
C104 C105 C106 119.9(8)
C104 C105 H105 120.0
C106 C105 H105 120.0
C101 C106 C105 119.8(8)
C101 C106 C107 117.9(8)
C105 C106 C107 122.2(8)
C111 N107 C107 124.9(7)
C111 N107 Pt1 117.9(6)
C107 N107 Pt1 117.2(6)
N107 C107 C108 117.7(9)
N107 C107 C106 114.9(7)
C108 C107 C106 127.4(9)
C109 C108 C107 119.2(9)
C109 C108 H108 120.4
C107 C108 H108 120.4
C108 C109 C110 121.4(9)
C108 C109 H109 119.3
C110 C109 H109 119.3
C109 C110 C111 118.9(9)
C109 C110 H110 120.5
C111 C110 H110 120.5
N107 C111 C110 117.9(8)
N107 C111 C112 114.1(7)
C110 C111 C112 128.0(9)
C117 C112 C113 122.4(9)
C117 C112 C111 121.5(8)
C113 C112 C111 116.1(8)
C114 C113 C112 117.1(8)
C114 C113 Pt1 131.1(6)
C112 C113 Pt1 111.5(6)
C115 C114 C113 118.8(8)
C115 C114 H114 120.6
C113 C114 H114 120.6
F115 C115 C116 118.2(9)
F115 C115 C114 117.6(9)
C116 C115 C114 124.2(9)
C115 C116 C117 117.9(9)
C115 C116 H116 121.1
C117 C116 H116 121.1
C116 C117 C112 119.7(9)
C116 C117 H117 120.1
C112 C117 H117 120.1
S119 C118 H11A 109.5
S119 C118 H11B 109.5
H11A C118 H11B 109.5
S119 C118 H11C 109.5
H11A C118 H11C 109.5
H11B C118 H11C 109.5
O119 S119 C118 108.6(4)
O119 S119 C120 107.0(4)
C118 S119 C120 103.1(5)
O119 S119 Pt1 116.7(3)
C118 S119 Pt1 110.3(3)
C120 S119 Pt1 110.2(3)
S119 C120 H12A 109.5
S119 C120 H12B 109.5
H12A C120 H12B 109.5
S119 C120 H12C 109.5
H12A C120 H12C 109.5
H12B C120 H12C 109.5
N207 Pt2 C201 80.5(4)
N207 Pt2 C213 80.3(3)
C201 Pt2 C213 160.6(4)
N207 Pt2 S219 177.7(2)
C201 Pt2 S219 100.9(3)
C213 Pt2 S219 98.4(3)
N207 Pt2 Cl2 88.9(2)
C201 Pt2 Cl2 88.8(2)
C213 Pt2 Cl2 88.3(2)
S219 Pt2 Cl2 92.94(7)
N207 Pt2 Cl1 88.6(2)
C201 Pt2 Cl1 91.1(2)
C213 Pt2 Cl1 91.0(2)
S219 Pt2 Cl1 89.55(7)
Cl2 Pt2 Cl1 177.49(7)
C202 C201 C206 117.3(9)
C202 C201 Pt2 132.6(7)
C206 C201 Pt2 109.9(7)
C201 C202 C203 119.3(9)
C201 C202 H202 120.3
C203 C202 H202 120.3
C204 C203 F203 118.5(9)
C204 C203 C202 124.6(9)
F203 C203 C202 116.9(9)
C203 C204 C205 117.2(9)
C203 C204 H204 121.4
C205 C204 H204 121.4
C204 C205 C206 121.1(9)
C204 C205 H205 119.5
C206 C205 H205 119.5
C205 C206 C207 122.3(9)
C205 C206 C201 120.4(9)
C207 C206 C201 117.1(8)
C207 N207 C211 124.4(8)
C207 N207 Pt2 117.5(6)
C211 N207 Pt2 118.0(6)
N207 C207 C208 117.9(9)
N207 C207 C206 114.8(7)
C208 C207 C206 127.3(9)
C209 C208 C207 118.5(9)
C209 C208 H208 120.7
C207 C208 H208 120.7
C208 C209 C210 121.7(9)
C208 C209 H209 119.2
C210 C209 H209 119.2
C209 C210 C211 119.9(9)
C209 C210 H210 120.0
C211 C210 H210 120.0
N207 C211 C210 117.6(9)
N207 C211 C212 113.8(7)
C210 C211 C212 128.6(9)
C217 C212 C213 120.4(9)
C217 C212 C211 122.1(8)
C213 C212 C211 117.5(8)
C214 C213 C212 118.4(8)
C214 C213 Pt2 131.3(7)
C212 C213 Pt2 110.3(6)
C213 C214 C215 119.3(8)
C213 C214 H214 120.3
C215 C214 H214 120.3
F215 C215 C216 118.8(9)
F215 C215 C214 118.3(9)
C216 C215 C214 122.8(10)
C215 C216 C217 118.3(9)
C215 C216 H216 120.8
C217 C216 H216 120.8
C216 C217 C212 120.6(9)
C216 C217 H217 119.7
C212 C217 H217 119.7
S219 C218 H21A 109.5
S219 C218 H21B 109.5
H21A C218 H21B 109.5
S219 C218 H21C 109.5
H21A C218 H21C 109.5
H21B C218 H21C 109.5
O219 S219 C220 108.6(4)
O219 S219 C218 107.0(4)
C220 S219 C218 102.5(5)
O219 S219 Pt2 116.4(3)
C220 S219 Pt2 111.1(3)
C218 S219 Pt2 110.3(3)
S219 C220 H22A 109.5
S219 C220 H22B 109.5
H22A C220 H22B 109.5
S219 C220 H22C 109.5
H22A C220 H22C 109.5
H22B C220 H22C 109.5
Cl1A C1 Cl1B 112.9(10)
Cl1A C1 Cl1C 108.6(9)
Cl1B C1 Cl1C 108.7(8)
Cl1A C1 H1 108.8
Cl1B C1 H1 108.8
Cl1C C1 H1 108.8
Cl1D C1A Cl1E 110(2)
Cl1D C1A Cl1F 126(3)
Cl1E C1A Cl1F 106(2)
Cl1D C1A H1A 104.3
Cl1E C1A H1A 104.4
Cl1F C1A H1A 104.3
Cl2A C2 Cl2C 113.2(7)
Cl2A C2 Cl2B 109.4(6)
Cl2C C2 Cl2B 108.8(7)
Cl2A C2 H2 108.5
Cl2C C2 H2 108.5
Cl2B C2 H2 108.5

loop_
_geom_bond_atom_site_label_1
_geom_bond_atom_site_label_2
_geom_bond_distance
Pt1 N107 2.012(7)
Pt1 C113 2.082(8)
Pt1 C101 2.148(8)
Pt1 S119 2.2891(19)
Pt1 Cl3 2.3265(19)
Pt1 Cl4 2.339(2)
C101 C102 1.360(13)
C101 C106 1.410(12)
C102 C103 1.397(13)
C102 H102 0.9500
C103 C104 1.348(14)
C103 F103 1.370(11)
C104 C105 1.373(14)
C104 H104 0.9500
C105 C106 1.415(12)
C105 H105 0.9500
C106 C107 1.470(13)
N107 C111 1.346(11)
N107 C107 1.350(11)
C107 C108 1.397(13)
C108 C109 1.374(15)
C108 H108 0.9500
C109 C110 1.382(15)
C109 H109 0.9500
C110 C111 1.397(13)
C110 H110 0.9500
C111 C112 1.465(13)
C112 C117 1.394(13)
C112 C113 1.418(12)
C113 C114 1.405(13)
C114 C115 1.386(13)
C114 H114 0.9500
C115 F115 1.363(12)
C115 C116 1.379(14)
C116 C117 1.383(15)
C116 H116 0.9500
C117 H117 0.9500
C118 S119 1.774(9)
C118 H11A 0.9800
C118 H11B 0.9800
C118 H11C 0.9800
S119 O119 1.467(6)
S119 C120 1.787(8)
C120 H12A 0.9800
C120 H12B 0.9800
C120 H12C 0.9800
Cl1 Pt2 2.339(2)
Pt2 N207 2.021(7)
Pt2 C201 2.092(10)
Pt2 C213 2.114(8)
Pt2 S219 2.3032(19)
Pt2 Cl2 2.3268(19)
C201 C202 1.387(14)
C201 C206 1.442(13)
C202 C203 1.405(14)
C202 H202 0.9500
F203 C203 1.366(12)
C203 C204 1.363(15)
C204 C205 1.386(15)
C204 H204 0.9500
C205 C206 1.412(13)
C205 H205 0.9500
C206 C207 1.438(14)
N207 C207 1.339(12)
N207 C211 1.364(13)
C207 C208 1.417(13)
C208 C209 1.366(15)
C208 H208 0.9500
C209 C210 1.369(15)
C209 H209 0.9500
C210 C211 1.381(13)
C210 H210 0.9500
C211 C212 1.455(14)
C212 C217 1.393(14)
C212 C213 1.430(12)
C213 C214 1.362(13)
C214 C215 1.408(13)
C214 H214 0.9500
C215 F215 1.357(12)
C215 C216 1.370(14)
C216 C217 1.373(15)
C216 H216 0.9500
C217 H217 0.9500
C218 S219 1.774(8)
C218 H21A 0.9800
C218 H21B 0.9800
C218 H21C 0.9800
S219 O219 1.465(6)
S219 C220 1.768(9)
C220 H22A 0.9800
C220 H22B 0.9800
C220 H22C 0.9800
C1 Cl1A 1.737(13)
C1 Cl1B 1.756(14)
C1 Cl1C 1.782(17)
C1 H1 1.0000
C1A Cl1D 1.745(16)
C1A Cl1E 1.756(16)
C1A Cl1F 1.769(17)
C1A H1A 1.0000
C2 Cl2A 1.734(12)
C2 Cl2C 1.735(12)
C2 Cl2B 1.762(12)
C2 H2 1.0000
